data_2013703
loop_
_publ_author_name
'Bi-Zhou Lin'
'Xiao-Ke Pei'
'Pei-De Liu'

_publ_section_title
;
 Tetraaquacobalt(II) bis[vanadyl(IV) phosphate],
 [Co(H~2~O)~4~][VO(PO~4~)]~2~
;
_journal_issue 10
_journal_name_full 'Acta Crystallographica Section C'
_journal_page_first i97
_journal_page_last i99
_journal_paper_doi 10.1107/S0108270103017219
_journal_volume 59
_journal_year 2003
_chemical_formula_iupac '[Co (H2 O)4] [V O (P O4)]2'
_chemical_formula_moiety 'H8 Co O14 P2 V2'
_chemical_formula_sum 'Co H8 O14 P2 V2'
_chemical_formula_weight 454.81
_chemical_name_systematic
;
Tetraaquacobalt(II) bis[vanadyl(IV) phosphate]
;
_space_group_IT_number 87
_symmetry_cell_setting tetragonal
_symmetry_space_group_name_Hall '-I 4'
_symmetry_space_group_name_H-M 'I 4/m'
_atom_sites_solution_hydrogens difmap
_atom_sites_solution_primary direct
_atom_sites_solution_secondary difmap
_audit_creation_method SHELX-97
_cell_angle_alpha 90.00
_cell_angle_beta 90.00
_cell_angle_gamma 90.00
_cell_formula_units_Z 2
_cell_length_a 6.3070(10)
_cell_length_b 6.3070(10)
_cell_length_c 13.615(3)
_cell_measurement_reflns_used 80
_cell_measurement_temperature 296(2)
_cell_measurement_theta_max 15
_cell_measurement_theta_min 5
_cell_volume 541.58(17)
_computing_cell_refinement 'TEXSAN (Molecular Structure Corporation, 1987)'
_computing_data_collection
;MSC/AFC Diffractometer Control Software (Molecular Structure
Corporation, 1987)
;
_computing_data_reduction 'TEXRAY in TEXSAN'
_computing_molecular_graphics 'SHELXTL/PC (Sheldrick, 1990)'
_computing_publication_material SHELXL97
_computing_structure_refinement 'SHELXL97 (Sheldrick, 1997)'
_computing_structure_solution 'SHELXS97 (Sheldrick, 1997)'
_diffrn_ambient_temperature 296(2)
_diffrn_detector_area_resol_mean 10.0
_diffrn_measured_fraction_theta_full 1.000
_diffrn_measured_fraction_theta_max 1.000
_diffrn_measurement_device 'Rigaku AFC-5R'
_diffrn_measurement_method \w--2\q
_diffrn_radiation_monochromator graphite
_diffrn_radiation_source 'fine-focus sealed tube'
_diffrn_radiation_type MoK\a
_diffrn_radiation_wavelength 0.71069
_diffrn_reflns_av_R_equivalents 0.0328
_diffrn_reflns_av_sigmaI/netI 0.0541
_diffrn_reflns_limit_h_max 8
_diffrn_reflns_limit_h_min 0
_diffrn_reflns_limit_k_max 8
_diffrn_reflns_limit_k_min 0
_diffrn_reflns_limit_l_max 17
_diffrn_reflns_limit_l_min 0
_diffrn_reflns_number 2204
_diffrn_reflns_theta_full 27.47
_diffrn_reflns_theta_max 27.47
_diffrn_reflns_theta_min 2.99
_diffrn_standards_decay_% 0.5
_diffrn_standards_interval_count 150
_diffrn_standards_number 3
_exptl_absorpt_coefficient_mu 3.578
_exptl_absorpt_correction_T_max 0.6993
_exptl_absorpt_correction_T_min 0.6556
_exptl_absorpt_correction_type psi-scan
_exptl_absorpt_process_details '(North, Phillips & Mathews, 1968)'
_exptl_crystal_colour green
_exptl_crystal_density_diffrn 2.789
_exptl_crystal_density_method 'not measured'
_exptl_crystal_description plate
_exptl_crystal_F_000 446
_exptl_crystal_size_max 0.15
_exptl_crystal_size_mid 0.10
_exptl_crystal_size_min 0.10
_refine_diff_density_max 0.629
_refine_diff_density_min -0.869
_refine_ls_extinction_coef 0.0092(18)
_refine_ls_extinction_expression Fc^*^=kFc[1+0.001xFc^2^\l^3^/sin(2\q)]^-1/4^
_refine_ls_extinction_method SHELXL97
_refine_ls_goodness_of_fit_ref 1.015
_refine_ls_hydrogen_treatment noref
_refine_ls_matrix_type full
_refine_ls_number_parameters 27
_refine_ls_number_reflns 337
_refine_ls_number_restraints 0
_refine_ls_restrained_S_all 1.015
_refine_ls_R_factor_all 0.0325
_refine_ls_R_factor_gt 0.0309
_refine_ls_shift/su_max 0.001
_refine_ls_shift/su_mean 0.000
_refine_ls_structure_factor_coef Fsqd
_refine_ls_weighting_details 'calc w=1/[\s^2^(Fo^2^)+(0.0335P)^2^+0.8319P] where P=(Fo^2^+2Fc^2^)/3'
_refine_ls_weighting_scheme calc
_refine_ls_wR_factor_gt 0.0856
_refine_ls_wR_factor_ref 0.0867
_reflns_number_gt 318
_reflns_number_total 337
_reflns_threshold_expression I>2\s(I)
_cod_data_source_file ta1416.cif
_cod_data_source_block I
_cod_depositor_comments
;
The following automatic conversions were performed:
'_symmetry_cell_setting' value 'Tetragonal' changed to 'tetragonal'
according to '/home/saulius/struct/CIF-dictionaries/cif_core.dic'
dictionary named 'cif_core.dic' version 2.4.1 from 2010-06-29.

Automatic conversion script
Id: cif_fix_enum 1527 2010-12-29 10:47:43Z saulius 

The following automatic conversions were performed:

'_symmetry_cell_setting' value 'Tetragonal' changed to 'tetragonal'
according to /home/saulius/struct/CIF-dictionaries/cif_core.dic
dictionary named 'cif_core.dic' version 2.4.1 from 2010-06-29.

Automatic conversion script
Id: cif_fix_values 1715 2011-07-08 13:25:40Z adriana 
;
_cod_original_formula_sum 'H8 Co O14 P2 V2'
_cod_database_code 2013703
_cod_database_fobs_code 2013703

loop_
_symmetry_equiv_pos_as_xyz
'x, y, z'
'-x, -y, z'
'-y, x, z'
'y, -x, z'
'x+1/2, y+1/2, z+1/2'
'-x+1/2, -y+1/2, z+1/2'
'-y+1/2, x+1/2, z+1/2'
'y+1/2, -x+1/2, z+1/2'
'-x, -y, -z'
'x, y, -z'
'y, -x, -z'
'-y, x, -z'
'-x+1/2, -y+1/2, -z+1/2'
'x+1/2, y+1/2, -z+1/2'
'y+1/2, -x+1/2, -z+1/2'
'-y+1/2, x+1/2, -z+1/2'

loop_
_atom_site_label
_atom_site_fract_x
_atom_site_fract_y
_atom_site_fract_z
_atom_site_U_iso_or_equiv
_atom_site_adp_type
_atom_site_calc_flag
_atom_site_refinement_flags
_atom_site_occupancy
_atom_site_disorder_assembly
_atom_site_disorder_group
_atom_site_type_symbol
Co 0.0000 0.0000 0.0000 0.0178(4) Uani d S 1 . . Co
V 0.0000 0.0000 0.27769(6) 0.0053(3) Uani d S 1 . . V
P 0.5000 0.0000 0.2500 0.0060(4) Uani d S 1 . . P
O1 0.0000 0.0000 0.1584(3) 0.0133(8) Uani d S 1 . . O
O2 0.3037(3) 0.0162(3) 0.31822(13) 0.0095(4) Uani d . 1 . . O
O3 0.1756(5) 0.2762(5) 0.0000 0.0246(7) Uani d S 1 . . O
H1 0.1733 0.3512 0.0500 0.050 Uiso d R 1 . . H

loop_
_atom_site_aniso_label
_atom_site_aniso_U_11
_atom_site_aniso_U_22
_atom_site_aniso_U_33
_atom_site_aniso_U_12
_atom_site_aniso_U_13
_atom_site_aniso_U_23
Co 0.0195(4) 0.0195(4) 0.0142(6) 0.000 0.000 0.000
V 0.0042(3) 0.0042(3) 0.0075(6) 0.000 0.000 0.000
P 0.0041(4) 0.0041(4) 0.0099(7) 0.000 0.000 0.000
O1 0.0154(10) 0.0154(10) 0.0092(18) 0.000 0.000 0.000
O2 0.0055(7) 0.0119(8) 0.0112(8) -0.0003(5) 0.0013(7) -0.0007(7)
O3 0.0391(18) 0.0220(14) 0.0127(12) -0.0081(12) 0.000 0.000

loop_
_atom_type_symbol
_atom_type_description
_atom_type_scat_dispersion_real
_atom_type_scat_dispersion_imag
_atom_type_scat_source
O O 0.0106 0.0060 'International Tables Vol C Tables 4.2.6.8 and 6.1.1.4'
P P 0.1023 0.0942 'International Tables Vol C Tables 4.2.6.8 and 6.1.1.4'
V V 0.3005 0.5294 'International Tables Vol C Tables 4.2.6.8 and 6.1.1.4'
Co Co 0.3494 0.9721 'International Tables Vol C Tables 4.2.6.8 and 6.1.1.4'
H H 0.0000 0.0000 'International Tables Vol C Tables 4.2.6.8 and 6.1.1.4'

loop_
_geom_angle_atom_site_label_1
_geom_angle_atom_site_label_2
_geom_angle_atom_site_label_3
_geom_angle_site_symmetry_1
_geom_angle_site_symmetry_3
_geom_angle
_geom_angle_publ_flag
O3 Co O3 . 9 180.0 ?
O3 Co O3 . 11 90.0 ?
O3 Co O3 9 11 90.0 ?
O3 Co O3 . 3 90.0 ?
O3 Co O3 9 3 90.0 ?
O3 Co O3 11 3 180.0 ?
O3 Co O1 . . 90.0 ?
O3 Co O1 9 . 90.0 ?
O3 Co O1 11 . 90.0 ?
O3 Co O1 3 . 90.0 ?
O3 Co O1 . 9 90.0 ?
O3 Co O1 9 9 90.0 ?
O3 Co O1 11 9 90.0 ?
O3 Co O1 3 9 90.0 ?
O1 Co O1 . 9 180.0 ?
O1 V O2 . . 106.05(6) yes
O1 V O2 . 3 106.05(6) ?
O2 V O2 . 3 85.62(3) yes
O1 V O2 . 2 106.05(6) ?
O2 V O2 . 2 147.90(11) yes
O2 V O2 3 2 85.62(3) ?
O1 V O2 . 4 106.05(6) ?
O2 V O2 . 4 85.62(3) ?
O2 V O2 3 4 147.90(11) ?
O2 V O2 2 4 85.62(3) ?
O2 P O2 16_545 2_655 111.01(7) yes
O2 P O2 16_545 15 106.43(13) yes
O2 P O2 2_655 15 111.01(7) ?
O2 P O2 16_545 . 111.01(7) ?
O2 P O2 2_655 . 106.43(13) ?
O2 P O2 15 . 111.01(7) ?
V O1 Co . . 180.0 ?
P O2 V . . 126.66(11) yes
Co O3 H1 . . 118.2 ?

loop_
_geom_bond_atom_site_label_1
_geom_bond_atom_site_label_2
_geom_bond_site_symmetry_2
_geom_bond_distance
_geom_bond_publ_flag
Co O3 . 2.064(3) yes
Co O3 9 2.064(3) ?
Co O3 11 2.064(3) ?
Co O3 3 2.064(3) ?
Co O1 . 2.157(4) yes
Co O1 9 2.157(4) ?
V O1 . 1.624(4) yes
V O2 . 1.9959(16) yes
V O2 3 1.9959(16) ?
V O2 2 1.9959(16) ?
V O2 4 1.9959(16) ?
P O2 16_545 1.5511(17) ?
P O2 2_655 1.5511(17) ?
P O2 15 1.5511(17) ?
P O2 . 1.5511(17) yes
O3 H1 . 0.8290 ?

loop_
_geom_hbond_atom_site_label_D
_geom_hbond_atom_site_label_H
_geom_hbond_atom_site_label_A
_geom_hbond_site_symmetry_A
_geom_hbond_distance_DH
_geom_hbond_distance_HA
_geom_hbond_distance_DA
_geom_hbond_angle_DHA
O3 H1 O2 13 0.83 1.98 2.803(2) 168.9

loop_
_geom_torsion_atom_site_label_1
_geom_torsion_atom_site_label_2
_geom_torsion_atom_site_label_3
_geom_torsion_atom_site_label_4
_geom_torsion_site_symmetry_1
_geom_torsion
O2 P O2 V 16_545 -49.78(15)
O2 P O2 V 2_655 -170.69(15)
O2 P O2 V 15 68.40(16)
O1 V O2 P . -7.75(12)
O2 V O2 P 3 -113.20(13)
O2 V O2 P 2 172.25(12)
O2 V O2 P 4 97.71(14)
